data_1100619
loop_
_publ_author_name
'Kraut, S.'
'Magull, J.'
'Schaller, U.'
'Karl, M.'
'Harms, K.'
'Dehnicke, K.'

_publ_section_title
;
 Amidoliganden zum Aufbau von mehrkernigen Lanthanoidkomplexen
;
_journal_coden_ASTM ZAACAB
_journal_issue 7
_journal_name_full
;
 Zeitschrift fuer Anorganische und Allgemeine Chemie
;
_journal_page_first 1193
_journal_page_last 1201
_journal_paper_doi 10.1002/(sici)1521-3749(199807)624:7<1193::aid-zaac1193>3.0.co;2-n
_journal_volume 624
_journal_year 1998
_chemical_formula_sum 'C98 H148 N9 Na5 O15 Si6 Yb4'
_space_group_IT_number 2
_symmetry_cell_setting triclinic
_symmetry_Int_Tables_number 2
_symmetry_space_group_name_Hall '-P 1'
_symmetry_space_group_name_H-M 'P -1'
_cell_angle_alpha 83.31(3)
_cell_angle_beta 78.97(3)
_cell_angle_gamma 74.48(3)
_cell_formula_units_Z 2
_cell_length_a 15.856(3)
_cell_length_b 17.151(3)
_cell_length_c 22.324(5)
_cod_database_code 1100619

loop_
_symmetry_equiv_pos_site_id
_symmetry_equiv_pos_as_xyz
1 x,y,z
2 -x,-y,-z

loop_
_atom_site_label
_atom_site_type_symbol
_atom_site_fract_x
_atom_site_fract_y
_atom_site_fract_z
Yb1 Yb 0.01303(2) 0.27385(2) 0.26874(2)
Yb2 Yb 0.21395(2) 0.20907(2) 0.33441(2)
Yb3 Yb 0.15665(2) 0.07271(2) 0.24828(2)
Yb4 Yb 0.23204(2) 0.24137(2) 0.17098(2)
Na1 Na 0.0920(2) 0.4360(2) 0.1724(2)
Na2 Na 0.3556(4) 0.2751(4) 0.5027(3)
Na3 Na -0.0487(2) 0.1250(2) 0.1956(2)
Na4 Na 0.0094(2) 0.2625(3) 0.4349(2)
Na5 Na 0.3896(3) 0.3203(3) -0.0308(2)
O1 O 0.0939(5) 0.5653(5) 0.1396(4)
C1 C 0.0473(10) 0.6103(10) 0.0922(7)
H1 H -0.0127(10) 0.6398(10) 0.1097(7)
H2 H 0.0428(10) 0.5738(10) 0.0630(7)
C2 C 0.0999(11) 0.6675(11) 0.0618(9)
H3 H 0.0606(11) 0.7209(11) 0.0534(9)
H4 H 0.1350(11) 0.6476(11) 0.0230(9)
C3 C 0.1594(11) 0.6736(11) 0.1043(8)
H5 H 0.2219(11) 0.6563(11) 0.0855(8)
H6 H 0.1469(11) 0.7292(11) 0.1163(8)
C4 C 0.1382(10) 0.6182(10) 0.1573(7)
H7 H 0.1929(10) 0.5868(10) 0.1716(7)
H8 H 0.1001(10) 0.6495(10) 0.1909(7)
O2 O 0.3845(8) 0.3960(7) 0.4557(6)
C5 C 0.3405(13) 0.4463(13) 0.4108(9)
H9 H 0.2862(13) 0.4833(13) 0.4302(9)
H10 H 0.3241(13) 0.4134(13) 0.3840(9)
C6 C 0.4034(12) 0.4941(13) 0.3739(10)
H11 H 0.4008(12) 0.4978(13) 0.3301(10)
H12 H 0.3901(12) 0.5490(13) 0.3877(10)
C7 C 0.4923(15) 0.4442(15) 0.3872(11)
H13 H 0.5182(15) 0.4015(15) 0.3587(11)
H14 H 0.5338(15) 0.4780(15) 0.3854(11)
C8 C 0.4694(13) 0.4111(14) 0.448(1)
H15 H 0.5135(13) 0.3604(14) 0.4557(10)
H16 H 0.4693(13) 0.4493(14) 0.4774(10)
O3 O 0.4145(7) 0.2920(8) 0.5840(5)
C9 C 0.3788(18) 0.3642(18) 0.6227(14)
H17 H 0.3828(18) 0.4140(18) 0.5972(14)
H18 H 0.3161(18) 0.3683(18) 0.6398(14)
C10 C 0.4278(15) 0.3556(15) 0.6707(11)
H19 H 0.4799(15) 0.3778(15) 0.6582(11)
H20 H 0.3912(15) 0.3812(15) 0.7072(11)
C11 C 0.4518(21) 0.2717(20) 0.6802(15)
H21 H 0.4023(21) 0.252(2) 0.7043(15)
H22 H 0.5027(21) 0.2543(20) 0.7018(15)
C12 C 0.4765(16) 0.2391(16) 0.6154(12)
H23 H 0.5371(16) 0.2410(16) 0.5965(12)
H24 H 0.4710(16) 0.1833(16) 0.6170(12)
O4 O -0.1451(6) 0.0990(6) 0.1394(4)
C13 C -0.2259(10) 0.0844(11) 0.1689(8)
H25 H -0.2589(10) 0.1280(11) 0.1955(8)
H26 H -0.2163(10) 0.0328(11) 0.1937(8)
C14 C -0.2759(12) 0.0817(13) 0.1177(9)
H27 H -0.3074(12) 0.0386(13) 0.1273(9)
H28 H -0.3192(12) 0.1335(13) 0.1118(9)
C15 C -0.2081(13) 0.0654(14) 0.0626(10)
H29 H -0.2314(13) 0.0947(14) 0.0264(10)
H30 H -0.1898(13) 0.0072(14) 0.0564(10)
C16 C -0.1304(10) 0.0947(10) 0.0734(7)
H31 H -0.0738(10) 0.0564(10) 0.0593(7)
H32 H -0.1305(10) 0.1481(10) 0.0522(7)
O5 O -0.0527(5) 0.2710(6) 0.5364(4)
C17 C -0.0860(14) 0.3405(13) 0.570(1)
H33 H -0.1488(14) 0.3647(13) 0.5678(10)
H34 H -0.0523(14) 0.3812(13) 0.5552(10)
C18 C -0.0727(18) 0.3056(18) 0.6373(13)
H35 H -0.0215(18) 0.3196(18) 0.6477(13)
H36 H -0.1255(18) 0.3292(18) 0.6665(13)
C19 C -0.0594(15) 0.2248(15) 0.6403(11)
H37 H -0.1054(15) 0.2078(15) 0.6709(11)
H38 H -0.0014(15) 0.1981(15) 0.6518(11)
C20 C -0.0635(13) 0.2018(13) 0.5763(10)
H39 H -0.0159(13) 0.1538(13) 0.5644(10)
H40 H -0.1208(13) 0.1906(13) 0.5757(10)
O6 O 0.3375(6) 0.2538(6) -0.0948(4)
C21 C 0.2538(10) 0.2325(10) -0.0746(8)
H41 H 0.2038(10) 0.2795(10) -0.0794(8)
H42 H 0.2482(10) 0.2117(10) -0.0316(8)
C22 C 0.2569(12) 0.1691(13) -0.1148(10)
H43 H 0.2275(12) 0.1282(13) -0.0926(10)
H44 H 0.2282(12) 0.1925(13) -0.1502(10)
C23 C 0.3520(13) 0.1335(13) -0.1338(10)
H45 H 0.3625(13) 0.1104(13) -0.1735(10)
H46 H 0.3742(13) 0.0902(13) -0.1037(10)
C24 C 0.3979(10) 0.1985(10) -0.1383(8)
H47 H 0.4566(10) 0.178(1) -0.1262(8)
H48 H 0.4043(10) 0.2246(10) -0.1798(8)
O7 O 0.4732(5) 0.3741(5) -0.1100(4)
C25 C 0.456(1) 0.3866(10) -0.1725(7)
H49 H 0.3951(10) 0.3847(10) -0.1735(7)
H50 H 0.4971(10) 0.3445(10) -0.1975(7)
C26 C 0.4695(13) 0.4681(12) -0.1959(10)
H51 H 0.4123(13) 0.5083(12) -0.1951(10)
H52 H 0.5017(13) 0.4666(12) -0.238(1)
C27 C 0.5228(13) 0.4889(13) -0.1540(9)
H53 H 0.4915(13) 0.5402(13) -0.1356(9)
H54 H 0.5809(13) 0.4939(13) -0.1763(9)
C28 C 0.5335(9) 0.4190(9) -0.1049(7)
H55 H 0.5944(9) 0.3848(9) -0.1112(7)
H56 H 0.5205(9) 0.4398(9) -0.0642(7)
O8 O 0.1482(3) 0.2023(3) 0.2563(3)
N1 N 0.1668(5) 0.1886(5) 0.4415(4)
C29 C 0.1740(6) 0.2340(8) 0.4878(5)
C30 C 0.1729(7) 0.3165(8) 0.4773(6)
H57 H 0.1712(7) 0.3409(8) 0.4375(6)
C31 C 0.1741(8) 0.3638(10) 0.5238(8)
H58 H 0.1699(8) 0.4195(10) 0.5151(8)
C32 C 0.1812(11) 0.3302(16) 0.5814(8)
H59 H 0.1827(11) 0.3630(16) 0.6119(8)
C33 C 0.1861(12) 0.2524(14) 0.5953(7)
H60 H 0.1901(12) 0.2304(14) 0.6355(7)
C34 C 0.1852(9) 0.200(1) 0.5477(6)
H61 H 0.1921(9) 0.144(1) 0.5570(6)
N2 N 0.0997(5) 0.0273(5) 0.1733(4)
C35 C 0.0556(7) -0.0309(6) 0.1705(5)
C36 C 0.0083(8) -0.0593(7) 0.2231(7)
H62 H 0.0086(8) -0.0395(7) 0.2606(7)
C37 C -0.0398(10) -0.116(1) 0.2228(10)
H63 H -0.0713(10) -0.1345(10) 0.2592(10)
C38 C -0.0400(12) -0.1448(10) 0.1668(12)
H64 H -0.0716(12) -0.1838(10) 0.1660(12)
C39 C 0.0054(14) -0.1172(11) 0.1121(11)
H65 H 0.0026(14) -0.1359(11) 0.0747(11)
C40 C 0.0552(9) -0.0612(7) 0.1135(7)
H66 H 0.0881(9) -0.0437(7) 0.0772(7)
N3 N 0.2528(5) 0.3716(4) 0.1385(3)
C41 C 0.2601(5) 0.4079(5) 0.0800(4)
C42 C 0.2153(5) 0.3929(6) 0.0354(4)
H67 H 0.1824(5) 0.3536(6) 0.0449(4)
C43 C 0.2181(7) 0.4344(8) -0.0223(5)
H68 H 0.1856(7) 0.4234(8) -0.0500(5)
C44 C 0.2667(9) 0.4903(8) -0.0398(6)
H69 H 0.2671(9) 0.5184(8) -0.0786(6)
C45 C 0.3148(8) 0.5041(8) 0.0006(6)
H70 H 0.3500(8) 0.5414(8) -0.0114(6)
C46 C 0.3135(7) 0.4641(7) 0.0601(6)
H71 H 0.3480(7) 0.4748(7) 0.0865(6)
Si1 Si 0.0561(2) 0.40970(15) 0.33113(12)
N4 N -0.0086(4) 0.4157(4) 0.2757(3)
O9 O 0.0902(4) 0.3125(3) 0.3439(3)
C47 C -0.0709(6) 0.4826(6) 0.2592(4)
C48 C -0.1424(6) 0.4762(7) 0.2346(5)
H72 H -0.1507(6) 0.4247(7) 0.2313(5)
C49 C -0.2024(8) 0.5456(9) 0.2145(6)
H73 H -0.2489(8) 0.5393(9) 0.1965(6)
C50 C -0.1962(9) 0.6208(9) 0.2200(6)
H74 H -0.2388(9) 0.6661(9) 0.2072(6)
C51 C -0.1267(8) 0.6309(7) 0.2446(6)
H75 H -0.1202(8) 0.6831(7) 0.2476(6)
C52 C -0.0657(7) 0.5618(6) 0.2652(5)
H76 H -0.0199(7) 0.5688(6) 0.2835(5)
C53 C -0.0075(7) 0.4602(7) 0.4036(5)
H77 H -0.0306(44) 0.5177(10) 0.3939(8)
H78 H 0.0321(15) 0.4529(42) 0.4331(15)
H79 H -0.0562(32) 0.4359(32) 0.4207(20)
C54 C 0.1553(6) 0.4544(6) 0.3037(5)
H80 H 0.1347(6) 0.5121(10) 0.2935(31)
H81 H 0.1909(26) 0.4281(30) 0.2677(19)
H82 H 0.1909(26) 0.4458(38) 0.3358(12)
Si2 Si 0.3893(2) 0.2471(2) 0.27203(13)
N5 N 0.3527(5) 0.2193(5) 0.3476(4)
O10 O 0.2998(4) 0.2514(4) 0.2450(3)
C55 C 0.4108(7) 0.1900(7) 0.3888(5)
C56 C 0.4904(7) 0.2146(8) 0.3861(6)
H83 H 0.5056(7) 0.2527(8) 0.3548(6)
C57 C 0.5461(10) 0.1833(12) 0.4290(9)
H84 H 0.5986(10) 0.2002(12) 0.4255(9)
C58 C 0.5268(11) 0.1280(11) 0.4767(8)
H85 H 0.5655(11) 0.1063(11) 0.5049(8)
C59 C 0.4500(9) 0.1071(9) 0.4806(7)
H86 H 0.4343(9) 0.0712(9) 0.5134(7)
C60 C 0.3928(8) 0.1358(8) 0.4385(6)
H87 H 0.3404(8) 0.1183(8) 0.4436(6)
C61 C 0.4867(6) 0.1719(7) 0.2343(6)
H88 H 0.4722(20) 0.1201(14) 0.2359(35)
H89 H 0.5366(18) 0.1656(40) 0.2552(25)
H90 H 0.5022(35) 0.1907(25) 0.1919(13)
C62 C 0.4141(6) 0.3481(7) 0.2547(6)
H91 H 0.4633(34) 0.3494(17) 0.2743(29)
H92 H 0.3622(18) 0.3899(8) 0.2700(31)
H93 H 0.4298(48) 0.3579(20) 0.2108(6)
Si3 Si 0.01021(14) 0.3008(2) 0.12626(11)
N6 N -0.0666(4) 0.2778(5) 0.1872(3)
O11 O 0.0919(3) 0.3020(4) 0.1597(3)
C63 C -0.1568(5) 0.2897(6) 0.1856(5)
C64 C -0.2199(6) 0.2904(7) 0.2412(5)
H94 H -0.2009(6) 0.2838(7) 0.2793(5)
C65 C -0.3084(7) 0.3006(8) 0.2384(6)
H95 H -0.3489(7) 0.3008(8) 0.2752(6)
C66 C -0.3395(6) 0.3106(7) 0.1838(6)
H96 H -0.4003(6) 0.3186(7) 0.1832(6)
C67 C -0.2798(6) 0.3087(7) 0.1302(6)
H97 H -0.3004(6) 0.3147(7) 0.0927(6)
C68 C -0.1905(6) 0.2981(6) 0.1299(5)
H98 H -0.1513(6) 0.2965(6) 0.0925(5)
C69 C 0.0517(6) 0.2226(7) 0.0666(5)
H99 H 0.0849(40) 0.2448(16) 0.0306(13)
H100 H 0.0015(7) 0.2089(33) 0.0554(25)
H101 H 0.0899(38) 0.1742(17) 0.0833(12)
C70 C -0.0283(6) 0.4021(6) 0.0848(5)
H102 H -0.0735(32) 0.3998(13) 0.0617(25)
H103 H 0.0215(10) 0.4157(19) 0.0571(22)
H104 H -0.053(4) 0.4431(9) 0.1142(5)
Si4 Si -0.0604(2) 0.1363(2) 0.34917(14)
N7 N -0.0838(5) 0.2383(5) 0.3594(3)
O12 O 0.0119(4) 0.1295(3) 0.2843(3)
C71 C -0.1573(6) 0.2813(6) 0.3982(4)
C72 C -0.1864(7) 0.3657(7) 0.3906(5)
H105 H -0.1569(7) 0.3940(7) 0.3584(5)
C73 C -0.2574(8) 0.4078(9) 0.4295(7)
H106 H -0.2757(8) 0.4644(9) 0.4227(7)
C74 C -0.3029(8) 0.3704(10) 0.4782(6)
H107 H -0.3509(8) 0.4014(10) 0.5042(6)
C75 C -0.2778(7) 0.2882(9) 0.4883(6)
H108 H -0.3087(7) 0.2618(9) 0.5211(6)
C76 C -0.2055(7) 0.2435(7) 0.4496(5)
H109 H -0.1878(7) 0.1869(7) 0.4572(5)
C77 C -0.0096(8) 0.0693(8) 0.4125(6)
H110 H -0.0509(25) 0.0777(39) 0.4506(9)
H111 H 0.0449(32) 0.0826(37) 0.4162(27)
H112 H 0.0035(53) 0.0130(8) 0.4032(19)
C78 C -0.1595(7) 0.1008(8) 0.3403(6)
H113 H -0.1892(34) 0.1354(33) 0.3091(29)
H114 H -0.2002(29) 0.1033(51) 0.3789(12)
H115 H -0.1401(9) 0.0453(20) 0.3284(40)
Si5 Si 0.3293(2) 0.0874(2) 0.10815(14)
N8 N 0.3473(5) 0.1817(5) 0.0944(4)
O13 O 0.2451(4) 0.1068(4) 0.1649(3)
C79 C 0.4263(6) 0.1985(6) 0.0633(5)
C80 C 0.4831(8) 0.1555(7) 0.0127(6)
H116 H 0.4669(8) 0.1116(7) 0.0005(6)
C81 C 0.5593(8) 0.1743(8) -0.0191(6)
H117 H 0.5938(8) 0.1427(8) -0.0510(6)
C82 C 0.5855(8) 0.2393(9) -0.0042(6)
H118 H 0.6365(8) 0.2536(9) -0.0262(6)
C83 C 0.5329(7) 0.2833(8) 0.0450(5)
H119 H 0.5498(7) 0.3272(8) 0.0565(5)
C84 C 0.4556(6) 0.2631(7) 0.0775(5)
H120 H 0.4223(6) 0.2942(7) 0.1100(5)
C85 C 0.2959(7) 0.0446(7) 0.0449(5)
H121 H 0.3471(14) 0.0283(47) 0.0133(18)
H122 H 0.2501(39) 0.0855(17) 0.0276(25)
H123 H 0.2732(50) -0.0022(30) 0.0613(9)
C86 C 0.4248(8) 0.0110(8) 0.1341(6)
H124 H 0.4481(40) 0.0341(21) 0.1630(34)
H125 H 0.4708(27) -0.0049(43) 0.0991(9)
H126 H 0.4054(16) -0.0363(25) 0.1536(39)
Si6 Si 0.2686(2) -0.0135(2) 0.34465(15)
N9 N 0.2310(5) -0.0504(5) 0.2894(4)
O14 O 0.2222(4) 0.0818(4) 0.3332(3)
C87 C 0.2564(6) -0.1311(6) 0.2728(6)
C88 C 0.2878(9) -0.1950(7) 0.3149(8)
H127 H 0.2943(9) -0.1830(7) 0.3536(8)
C89 C 0.3088(13) -0.2728(10) 0.3008(10)
H128 H 0.3281(13) -0.3148(10) 0.3299(10)
C90 C 0.3019(11) -0.2911(9) 0.2429(11)
H129 H 0.3186(11) -0.3453(9) 0.2323(11)
C91 C 0.2708(11) -0.2304(10) 0.2021(9)
H130 H 0.2635(11) -0.2422(10) 0.1637(9)
C92 C 0.2498(8) -0.1498(8) 0.2176(8)
H131 H 0.2305(8) -0.1077(8) 0.1885(8)
C93 C 0.2334(9) -0.0477(7) 0.4273(6)
H132 H 0.2686(42) -0.1021(22) 0.4361(13)
H133 H 0.1711(18) -0.0476(53) 0.4341(12)
H134 H 0.2424(56) -0.0109(32) 0.4539(6)
C94 C 0.3907(8) -0.0318(8) 0.3302(7)
H135 H 0.4175(8) -0.0897(8) 0.3333(47)
H136 H 0.4089(9) -0.0059(53) 0.3602(29)
H137 H 0.4099(10) -0.0095(55) 0.2895(19)
C95 C 0.6297(20) 0.9616(20) 0.2781(15)
C96 C 0.6237(25) 1.0102(24) 0.3379(20)
C97 C 0.6785(27) 0.9670(26) 0.376(2)
C98 C 0.7583(18) 0.9258(18) 0.3236(14)
C99 C 0.7191(22) 0.8952(21) 0.2747(16)

loop_
_atom_type_symbol
_atom_type_radius_bond
C 0.75
H 0.23
N 0.68
Na 2.03
O 0.68
Si 1.00
Yb 1.54
